data_4320698
loop_
_publ_author_name
'Carlos Lodeiro'
'Fernando Pina'
'A. Jorge Parola'
'Andrea Bencini'
'Antonio Bianchi'
'Carla Bazzicalupi'
'Samuele Ciattini'
'Claudia Giorgi'
'Andrea Masotti'
'Barbara Valtancoli'
'J. Seixas de Melo'

_publ_section_title
;
 Exploring the Photocatalytic Properties and the Long-Lifetime Chemosensor
 Ability of Cl2[Ru(Bpy)2L] (L =
 2,5,8,11,14-Pentaaza[15])-2,2'-bipyridilophane)
;
_journal_name_full 'Inorganic Chemistry'
_journal_page_first 6813
_journal_page_last 6819
_journal_paper_doi 10.1021/ic0105213
_journal_volume 40
_journal_year 2001
_chemical_formula_moiety
;
(Ru 2+), (C20 H34 n7 3+), (C10 H8 N2)2, (Cl O4 -)5, (H2 O)
;
_chemical_formula_sum 'C40 H52 Cl5 N11 O21 Ru'
_chemical_formula_weight 1301.25
_chemical_name_systematic
;
  ?
;
_space_group_IT_number 14
_symmetry_cell_setting monoclinic
_symmetry_space_group_name_Hall '-P 2ybc'
_symmetry_space_group_name_H-M 'P 1 21/c 1'
_atom_sites_solution_hydrogens geom
_atom_sites_solution_primary direct
_atom_sites_solution_secondary difmap
_audit_creation_method SHELXL-97
_cell_angle_alpha 90.00
_cell_angle_beta 109.37(2)
_cell_angle_gamma 90.00
_cell_formula_units_Z 4
_cell_length_a 18.380(4)
_cell_length_b 13.147(5)
_cell_length_c 22.931(7)
_cell_measurement_reflns_used 25
_cell_measurement_temperature 298
_cell_measurement_theta_max 12
_cell_measurement_theta_min 9
_cell_volume 5227(3)
_computing_cell_refinement 'ENRAF NONIUS CAD4'
_computing_data_collection 'ENRAF NONIUS CAD4'
_computing_data_reduction 'ENRAF NONIUS CAD4'
_computing_molecular_graphics 'ORTEP3 (Farrugia, 1997)'
_computing_publication_material 'PARST97 (Nardelli, 1997)'
_computing_structure_refinement 'SHELXL-97 (Sheldrick, 1997)'
_computing_structure_solution 'SIR97 (Altomare, 1999)'
_diffrn_ambient_temperature 298
_diffrn_measured_fraction_theta_full 0.634
_diffrn_measured_fraction_theta_max 0.634
_diffrn_measurement_device_type 'ENRAF NONIUS CAD4'
_diffrn_measurement_method \q/2\q
_diffrn_radiation_monochromator graphite
_diffrn_radiation_source 'fine-focus sealed tube'
_diffrn_radiation_type MoK\a
_diffrn_radiation_wavelength 0.71069
_diffrn_reflns_av_R_equivalents 0.0884
_diffrn_reflns_av_sigmaI/netI 0.1586
_diffrn_reflns_limit_h_max 18
_diffrn_reflns_limit_h_min -19
_diffrn_reflns_limit_k_max 13
_diffrn_reflns_limit_k_min -12
_diffrn_reflns_limit_l_max 21
_diffrn_reflns_limit_l_min 0
_diffrn_reflns_number 9593
_diffrn_reflns_theta_full 24.05
_diffrn_reflns_theta_max 24.05
_diffrn_reflns_theta_min 2.53
_diffrn_standards_decay_% 0
_diffrn_standards_interval_time 60
_diffrn_standards_number 2
_exptl_absorpt_coefficient_mu 0.644
_exptl_absorpt_correction_type empirical
_exptl_crystal_colour red
_exptl_crystal_density_diffrn 1.653
_exptl_crystal_density_method 'not measured'
_exptl_crystal_description parallelepipedon
_exptl_crystal_F_000 2664
_exptl_crystal_size_max 0.35
_exptl_crystal_size_mid 0.2
_exptl_crystal_size_min 0.2
_refine_diff_density_max 0.599
_refine_diff_density_min -0.511
_refine_diff_density_rms 0.096
_refine_ls_extinction_method none
_refine_ls_goodness_of_fit_ref 1.003
_refine_ls_hydrogen_treatment refU
_refine_ls_matrix_type full
_refine_ls_number_parameters 512
_refine_ls_number_reflns 5235
_refine_ls_number_restraints 0
_refine_ls_restrained_S_all 1.003
_refine_ls_R_factor_all 0.1657
_refine_ls_R_factor_gt 0.0558
_refine_ls_shift/su_max 0.028
_refine_ls_shift/su_mean 0.002
_refine_ls_structure_factor_coef Fsqd
_refine_ls_weighting_details 'calc w=1/[\s^2^(Fo^2^)+(0.0898P)^2^+0.0000P] where P=(Fo^2^+2Fc^2^)/3'
_refine_ls_weighting_scheme calc
_refine_ls_wR_factor_gt 0.1336
_refine_ls_wR_factor_ref 0.1677
_reflns_number_gt 2721
_reflns_number_total 5235
_reflns_threshold_expression >2sigma(I)
_cod_data_source_file ic0105213.cif
_cod_data_source_block '[H3LRu(bipy)2](ClO4)5.H2O'
_cod_database_code 4320698

loop_
_symmetry_equiv_pos_as_xyz
'x, y, z'
'-x, y+1/2, -z+1/2'
'-x, -y, -z'
'x, -y-1/2, z-1/2'

loop_
_atom_site_label
_atom_site_type_symbol
_atom_site_fract_x
_atom_site_fract_y
_atom_site_fract_z
_atom_site_U_iso_or_equiv
_atom_site_adp_type
_atom_site_occupancy
_atom_site_symmetry_multiplicity
_atom_site_calc_flag
_atom_site_refinement_flags
_atom_site_disorder_assembly
_atom_site_disorder_group
Ru1 Ru 0.07976(5) 0.14050(7) 0.70146(4) 0.0302(3) Uani 1 1 d . . .
N1 N 0.1195(5) 0.0274(6) 0.7658(4) 0.035(2) Uani 1 1 d . . .
N2 N 0.1747(4) 0.0912(6) 0.6818(3) 0.028(2) Uani 1 1 d . . .
C1 C 0.0871(6) -0.0039(8) 0.8076(5) 0.042(3) Uiso 1 1 d . . .
H1 H 0.0375 0.0180 0.8035 0.050 Uiso 1 1 calc . . .
C2 C 0.1245(6) -0.0668(9) 0.8557(5) 0.047(3) Uiso 1 1 d . . .
H2 H 0.0999 -0.0870 0.8833 0.057 Uiso 1 1 calc . . .
C3 C 0.1980(6) -0.1004(8) 0.8636(5) 0.046(3) Uiso 1 1 d . . .
C4 C 0.2311(6) -0.0717(8) 0.8198(5) 0.044(3) Uiso 1 1 d . . .
H4 H 0.2800 -0.0949 0.8229 0.052 Uiso 1 1 calc . . .
C5 C 0.1907(6) -0.0080(8) 0.7711(5) 0.034(3) Uiso 1 1 d . . .
C6 C 0.2215(5) 0.0268(7) 0.7231(4) 0.025(2) Uiso 1 1 d . . .
C7 C 0.1978(5) 0.1197(8) 0.6347(5) 0.035(3) Uiso 1 1 d . . .
H7 H 0.1663 0.1639 0.6055 0.042 Uiso 1 1 calc . . .
C8 C 0.2648(6) 0.0880(8) 0.6270(5) 0.039(3) Uiso 1 1 d . . .
H8 H 0.2771 0.1078 0.5924 0.047 Uiso 1 1 calc . . .
C9 C 0.3141(6) 0.0260(8) 0.6714(5) 0.037(3) Uiso 1 1 d . . .
C10 C 0.2913(6) -0.0032(8) 0.7206(5) 0.042(3) Uiso 1 1 d . . .
H10 H 0.3236 -0.0433 0.7520 0.051 Uiso 1 1 calc . . .
C11 C 0.3899(6) -0.0093(10) 0.6668(5) 0.054(3) Uiso 1 1 d . . .
H11A H 0.3976 0.0202 0.6305 0.065 Uiso 1 1 calc . . .
H11B H 0.4318 0.0130 0.7029 0.065 Uiso 1 1 calc . . .
N3 N 0.3901(5) -0.1206(7) 0.6626(5) 0.055(3) Uani 1 1 d . . .
C13 C 0.5329(6) -0.1382(10) 0.6818(6) 0.056(3) Uiso 1 1 d . . .
H13A H 0.5702 -0.1704 0.6661 0.067 Uiso 1 1 calc . . .
H13B H 0.5410 -0.0653 0.6826 0.067 Uiso 1 1 calc . . .
C12 C 0.4538(7) -0.1632(9) 0.6418(6) 0.061(4) Uiso 1 1 d . . .
H12A H 0.4486 -0.2366 0.6392 0.073 Uiso 1 1 calc . . .
H12B H 0.4468 -0.1381 0.6005 0.073 Uiso 1 1 calc . . .
N4 N 0.5425(5) -0.1761(8) 0.7447(4) 0.059(3) Uani 1 1 d . . .
C14 C 0.6236(7) -0.1684(10) 0.7848(6) 0.070(4) Uiso 1 1 d . . .
H14A H 0.6425 -0.1001 0.7824 0.083 Uiso 1 1 calc . . .
H14B H 0.6548 -0.2157 0.7708 0.083 Uiso 1 1 calc . . .
C15 C 0.6300(7) -0.1919(11) 0.8498(6) 0.071(4) Uiso 1 1 d . . .
H15A H 0.6042 -0.2557 0.8512 0.085 Uiso 1 1 calc . . .
H15B H 0.6839 -0.1991 0.8747 0.085 Uiso 1 1 calc . . .
N5 N 0.5944(6) -0.1092(8) 0.8755(5) 0.067(3) Uani 1 1 d . . .
C16 C 0.6004(8) -0.1244(12) 0.9416(7) 0.083(4) Uiso 1 1 d . . .
H16A H 0.6543 -0.1345 0.9656 0.100 Uiso 1 1 calc . . .
H16B H 0.5839 -0.0622 0.9562 0.100 Uiso 1 1 calc . . .
C17 C 0.5566(8) -0.2084(11) 0.9549(7) 0.079(4) Uiso 1 1 d . . .
H17A H 0.5846 -0.2343 0.9958 0.094 Uiso 1 1 calc . . .
H17B H 0.5539 -0.2626 0.9255 0.094 Uiso 1 1 calc . . .
N6 N 0.4775(5) -0.1826(8) 0.9523(5) 0.069(3) Uani 1 1 d . . .
C18 C 0.4381(8) -0.2661(12) 0.9729(7) 0.082(4) Uiso 1 1 d . . .
H18A H 0.4716 -0.2916 1.0124 0.098 Uiso 1 1 calc . . .
H18B H 0.4283 -0.3214 0.9433 0.098 Uiso 1 1 calc . . .
C19 C 0.3643(8) -0.2325(11) 0.9793(7) 0.079(4) Uiso 1 1 d . . .
H19A H 0.3399 -0.2888 0.9929 0.095 Uiso 1 1 calc . . .
H19B H 0.3735 -0.1785 1.0096 0.095 Uiso 1 1 calc . . .
N7 N 0.3151(6) -0.1965(10) 0.9198(5) 0.084(4) Uani 1 1 d . . .
C20 C 0.2425(8) -0.1620(11) 0.9204(6) 0.073(4) Uiso 1 1 d . . .
H20A H 0.2502 -0.1204 0.9569 0.088 Uiso 1 1 calc . . .
H20B H 0.2117 -0.2203 0.9235 0.088 Uiso 1 1 calc . . .
N8 N 0.0583(4) 0.2639(6) 0.6431(4) 0.029(2) Uani 1 1 d . . .
N9 N 0.1522(4) 0.2473(6) 0.7572(4) 0.029(2) Uani 1 1 d . . .
C21 C 0.0059(6) 0.2701(8) 0.5867(5) 0.042(3) Uiso 1 1 d . . .
H21 H -0.0234 0.2127 0.5702 0.050 Uiso 1 1 calc . . .
C22 C -0.0067(6) 0.3575(9) 0.5518(5) 0.050(3) Uiso 1 1 d . . .
H22 H -0.0429 0.3582 0.5122 0.060 Uiso 1 1 calc . . .
C23 C 0.0346(7) 0.4440(10) 0.5756(6) 0.058(3) Uiso 1 1 d . . .
H23 H 0.0251 0.5048 0.5535 0.069 Uiso 1 1 calc . . .
C24 C 0.0903(6) 0.4381(9) 0.6330(5) 0.046(3) Uiso 1 1 d . . .
H24 H 0.1205 0.4947 0.6495 0.055 Uiso 1 1 calc . . .
C25 C 0.1015(5) 0.3483(8) 0.6662(5) 0.034(3) Uiso 1 1 d . . .
C26 C 0.1578(6) 0.3369(8) 0.7283(5) 0.039(3) Uiso 1 1 d . . .
C27 C 0.2128(6) 0.4080(9) 0.7582(5) 0.046(3) Uiso 1 1 d . . .
H27 H 0.2173 0.4673 0.7375 0.055 Uiso 1 1 calc . . .
C28 C 0.2605(6) 0.3932(9) 0.8168(6) 0.054(3) Uiso 1 1 d . . .
H28 H 0.2976 0.4413 0.8366 0.064 Uiso 1 1 calc . . .
C29 C 0.2523(6) 0.3050(9) 0.8464(5) 0.048(3) Uiso 1 1 d . . .
H29 H 0.2828 0.2937 0.8873 0.058 Uiso 1 1 calc . . .
C30 C 0.1995(6) 0.2345(8) 0.8157(5) 0.043(3) Uiso 1 1 d . . .
H30 H 0.1959 0.1745 0.8361 0.052 Uiso 1 1 calc . . .
N10 N 0.0001(4) 0.0478(6) 0.6415(4) 0.035(2) Uani 1 1 d . . .
N11 N -0.0167(5) 0.1725(6) 0.7234(4) 0.036(2) Uani 1 1 d . . .
C31 C 0.0155(6) -0.0196(9) 0.6031(6) 0.048(3) Uiso 1 1 d . . .
H31 H 0.0658 -0.0264 0.6030 0.057 Uiso 1 1 calc . . .
C32 C -0.0436(7) -0.0802(10) 0.5629(6) 0.066(4) Uiso 1 1 d . . .
H32 H -0.0327 -0.1270 0.5365 0.079 Uiso 1 1 calc . . .
C33 C -0.1171(8) -0.0683(11) 0.5638(6) 0.074(4) Uiso 1 1 d . . .
H33 H -0.1567 -0.1076 0.5379 0.089 Uiso 1 1 calc . . .
C34 C -0.1329(7) 0.0012(10) 0.6028(6) 0.065(4) Uiso 1 1 d . . .
H34 H -0.1832 0.0104 0.6026 0.078 Uiso 1 1 calc . . .
C35 C -0.0726(6) 0.0579(8) 0.6427(5) 0.040(3) Uiso 1 1 d . . .
C36 C -0.0838(6) 0.1257(8) 0.6879(5) 0.035(3) Uiso 1 1 d . . .
C37 C -0.1513(6) 0.1423(10) 0.7007(5) 0.053(3) Uiso 1 1 d . . .
H37 H -0.1967 0.1113 0.6765 0.064 Uiso 1 1 calc . . .
C38 C -0.1520(7) 0.2028(10) 0.7479(6) 0.062(4) Uiso 1 1 d . . .
H38 H -0.1980 0.2128 0.7557 0.074 Uiso 1 1 calc . . .
C39 C -0.0883(7) 0.2485(9) 0.7838(6) 0.054(3) Uiso 1 1 d . . .
H39 H -0.0890 0.2900 0.8164 0.065 Uiso 1 1 calc . . .
C40 C -0.0195(6) 0.2318(9) 0.7704(5) 0.047(3) Uiso 1 1 d . . .
H40 H 0.0256 0.2631 0.7951 0.056 Uiso 1 1 calc . . .
Cl1 Cl 0.16400(19) -0.6363(3) 0.48041(16) 0.0651(9) Uani 1 1 d . . .
O11 O 0.1814(7) -0.7027(8) 0.5309(5) 0.117(4) Uani 1 1 d . . .
O12 O 0.2214(6) -0.6405(10) 0.4530(5) 0.114(4) Uani 1 1 d . . .
O13 O 0.0927(6) -0.6593(9) 0.4355(5) 0.124(4) Uani 1 1 d . . .
O14 O 0.1597(6) -0.5350(7) 0.5021(4) 0.090(3) Uani 1 1 d . . .
Cl2 Cl 0.1855(2) -0.2191(3) 0.5801(2) 0.0754(11) Uani 1 1 d . . .
O21 O 0.1830(7) -0.1542(9) 0.6289(6) 0.139(5) Uani 1 1 d . . .
O22 O 0.1566(7) -0.3151(10) 0.5895(7) 0.149(5) Uani 1 1 d . . .
O23 O 0.1361(9) -0.1814(14) 0.5262(7) 0.197(8) Uani 1 1 d . . .
O24 O 0.2602(6) -0.2290(12) 0.5818(6) 0.150(6) Uani 1 1 d . . .
Cl3 Cl 0.3927(2) -0.3260(3) 0.78326(19) 0.0638(10) Uani 1 1 d . . .
O31 O 0.3393(6) -0.3843(9) 0.7988(6) 0.133(5) Uani 1 1 d . . .
O32 O 0.3751(11) -0.2289(10) 0.7770(13) 0.262(13) Uani 1 1 d . . .
O33 O 0.4092(14) -0.3527(15) 0.7350(10) 0.251(12) Uani 1 1 d . . .
O34 O 0.4618(8) -0.3346(18) 0.8246(9) 0.246(12) Uani 1 1 d . . .
Cl4 Cl 0.3648(3) -0.5385(4) 0.9843(2) 0.1010(15) Uani 1 1 d . . .
O41 O 0.4252(7) -0.5123(12) 1.0341(6) 0.148(6) Uani 1 1 d . . .
O42 O 0.3143(5) -0.6124(8) 0.9961(4) 0.090(3) Uani 1 1 d . . .
O43 O 0.4074(7) -0.5982(11) 0.9448(6) 0.092(4) Uani 0.75 1 d P . .
O44 O 0.3261(7) -0.4669(10) 0.9401(6) 0.120(4) Uani 1 1 d . . .
O45 O 0.3149(19) -0.460(3) 1.0252(17) 0.079(12) Uani 0.25 1 d P . .
Cl5 Cl 0.4418(2) 0.0668(3) 0.8772(2) 0.0857(13) Uani 1 1 d . . .
O51 O 0.3869(9) 0.1276(10) 0.8438(8) 0.217(10) Uani 1 1 d . . .
O52 O 0.4374(5) -0.0315(7) 0.8493(5) 0.087(3) Uani 1 1 d . . .
O53 O 0.5146(8) 0.1061(9) 0.8926(8) 0.175(7) Uani 1 1 d . . .
O54 O 0.4354(15) 0.0470(14) 0.9371(9) 0.253(11) Uani 1 1 d . . .
O100 O 0.2915(7) -0.4685(9) 0.6060(7) 0.159(6) Uani 1 1 d . . .

loop_
_atom_site_aniso_label
_atom_site_aniso_U_11
_atom_site_aniso_U_22
_atom_site_aniso_U_33
_atom_site_aniso_U_23
_atom_site_aniso_U_13
_atom_site_aniso_U_12
Ru1 0.0308(5) 0.0309(5) 0.0298(5) 0.0003(5) 0.0112(4) 0.0002(5)
N1 0.047(5) 0.036(6) 0.027(5) 0.004(5) 0.021(4) -0.005(4)
N2 0.024(4) 0.038(5) 0.026(5) 0.008(4) 0.015(4) 0.000(4)
N3 0.056(6) 0.039(6) 0.083(8) -0.007(6) 0.041(6) 0.006(5)
N4 0.047(6) 0.080(8) 0.046(7) 0.000(6) 0.012(5) 0.004(5)
N5 0.072(7) 0.081(8) 0.055(7) 0.001(6) 0.029(6) 0.019(6)
N6 0.048(6) 0.057(7) 0.100(9) 0.016(7) 0.024(6) 0.001(5)
N7 0.058(7) 0.122(10) 0.075(8) 0.061(8) 0.025(6) 0.023(7)
N8 0.028(4) 0.036(5) 0.024(5) -0.012(4) 0.012(4) 0.001(4)
N9 0.033(5) 0.034(5) 0.024(5) 0.004(4) 0.014(4) 0.000(4)
N10 0.036(5) 0.034(5) 0.037(6) 0.002(5) 0.014(4) 0.003(4)
N11 0.047(5) 0.033(5) 0.031(5) -0.007(5) 0.016(5) 0.004(4)
Cl1 0.070(2) 0.067(2) 0.057(2) 0.004(2) 0.019(2) 0.013(2)
O11 0.172(11) 0.106(9) 0.066(7) 0.049(7) 0.029(7) 0.051(8)
O12 0.099(8) 0.157(11) 0.096(8) -0.010(8) 0.046(7) 0.023(8)
O13 0.095(8) 0.107(9) 0.123(9) 0.012(8) -0.025(7) -0.028(7)
O14 0.133(9) 0.064(7) 0.079(7) -0.011(6) 0.042(7) 0.013(6)
Cl2 0.052(2) 0.083(3) 0.085(3) -0.024(3) 0.015(2) -0.006(2)
O21 0.163(11) 0.121(10) 0.170(12) -0.075(10) 0.102(10) -0.032(9)
O22 0.117(10) 0.104(10) 0.199(14) -0.050(10) 0.016(9) -0.036(8)
O23 0.154(12) 0.233(18) 0.127(12) 0.045(12) -0.058(11) -0.049(12)
O24 0.069(8) 0.206(15) 0.181(13) -0.074(11) 0.050(8) -0.028(8)
Cl3 0.065(2) 0.060(3) 0.072(3) 0.017(2) 0.030(2) 0.0061(18)
O31 0.088(7) 0.116(10) 0.208(13) 0.070(10) 0.067(8) -0.012(7)
O32 0.29(2) 0.071(10) 0.54(4) 0.120(16) 0.30(3) 0.068(12)
O33 0.38(3) 0.22(2) 0.24(2) -0.132(17) 0.22(2) -0.18(2)
O34 0.081(9) 0.40(3) 0.207(17) 0.15(2) -0.017(11) -0.038(13)
Cl4 0.100(3) 0.082(3) 0.090(3) 0.001(3) -0.010(3) -0.027(3)
O41 0.092(9) 0.246(17) 0.095(9) -0.065(10) 0.014(7) -0.052(9)
O42 0.091(7) 0.098(8) 0.093(7) 0.002(6) 0.047(6) -0.025(6)
O43 0.081(9) 0.118(11) 0.090(10) -0.046(9) 0.045(8) 0.013(8)
O44 0.141(10) 0.117(10) 0.097(9) 0.001(9) 0.032(8) -0.019(8)
O45 0.07(2) 0.05(2) 0.10(3) 0.03(2) 0.00(2) -0.037(19)
Cl5 0.076(3) 0.047(3) 0.122(4) 0.002(3) 0.016(3) -0.004(2)
O51 0.187(13) 0.071(9) 0.263(19) -0.028(11) -0.100(13) 0.036(10)
O52 0.063(6) 0.061(7) 0.119(9) 0.002(6) 0.007(6) 0.010(5)
O53 0.116(10) 0.089(9) 0.279(19) 0.008(11) 0.010(11) -0.052(8)
O54 0.46(3) 0.184(19) 0.190(17) -0.035(15) 0.21(2) -0.04(2)
O100 0.114(9) 0.103(10) 0.223(16) -0.036(10) 0.007(10) 0.053(8)

loop_
_atom_type_symbol
_atom_type_description
_atom_type_scat_dispersion_real
_atom_type_scat_dispersion_imag
_atom_type_scat_source
C C 0.0033 0.0016 'International Tables Vol C Tables 4.2.6.8 and 6.1.1.4'
H H 0.0000 0.0000 'International Tables Vol C Tables 4.2.6.8 and 6.1.1.4'
N N 0.0061 0.0033 'International Tables Vol C Tables 4.2.6.8 and 6.1.1.4'
O O 0.0106 0.0060 'International Tables Vol C Tables 4.2.6.8 and 6.1.1.4'
Cl Cl 0.1484 0.1585 'International Tables Vol C Tables 4.2.6.8 and 6.1.1.4'
Ru Ru -1.2594 0.8363 'International Tables Vol C Tables 4.2.6.8 and 6.1.1.4'

loop_
_geom_angle_atom_site_label_1
_geom_angle_atom_site_label_2
_geom_angle_atom_site_label_3
_geom_angle
_geom_angle_site_symmetry_1
_geom_angle_site_symmetry_3
_geom_angle_publ_flag
N11 Ru1 N1 95.9(3) . . ?
N11 Ru1 N2 173.3(3) . . ?
N1 Ru1 N2 78.6(3) . . ?
N11 Ru1 N10 78.6(3) . . ?
N1 Ru1 N10 93.2(3) . . ?
N2 Ru1 N10 97.7(3) . . ?
N11 Ru1 N9 98.2(3) . . ?
N1 Ru1 N9 92.6(3) . . ?
N2 Ru1 N9 86.0(3) . . ?
N10 Ru1 N9 173.6(3) . . ?
N11 Ru1 N8 90.2(3) . . ?
N1 Ru1 N8 170.4(3) . . ?
N2 Ru1 N8 95.7(3) . . ?
N10 Ru1 N8 95.3(3) . . ?
N9 Ru1 N8 79.1(3) . . ?
C1 N1 C5 118.1(9) . . ?
C1 N1 Ru1 126.6(7) . . ?
C5 N1 Ru1 114.6(7) . . ?
C7 N2 C6 116.4(8) . . ?
C7 N2 Ru1 127.7(6) . . ?
C6 N2 Ru1 115.8(6) . . ?
N1 C1 C2 122.4(10) . . ?
C1 C2 C3 120.6(11) . . ?
C4 C3 C2 117.7(10) . . ?
C4 C3 C20 121.5(10) . . ?
C2 C3 C20 120.7(11) . . ?
C3 C4 C5 119.8(10) . . ?
N1 C5 C4 121.3(10) . . ?
N1 C5 C6 115.2(9) . . ?
C4 C5 C6 123.5(10) . . ?
N2 C6 C10 123.0(9) . . ?
N2 C6 C5 114.1(8) . . ?
C10 C6 C5 122.9(9) . . ?
N2 C7 C8 124.1(9) . . ?
C7 C8 C9 118.9(10) . . ?
C10 C9 C8 117.6(10) . . ?
C10 C9 C11 120.7(10) . . ?
C8 C9 C11 121.7(10) . . ?
C9 C10 C6 119.9(10) . . ?
N3 C11 C9 109.5(9) . . ?
C11 N3 C12 114.1(9) . . ?
N4 C13 C12 107.7(10) . . ?
C13 C12 N3 115.4(10) . . ?
C14 N4 C13 110.6(9) . . ?
N4 C14 C15 109.7(11) . . ?
N5 C15 C14 110.2(11) . . ?
C15 N5 C16 114.1(10) . . ?
C17 C16 N5 117.0(12) . . ?
C16 C17 N6 115.1(12) . . ?
C17 N6 C18 113.5(11) . . ?
N6 C18 C19 111.9(12) . . ?
N7 C19 C18 108.3(12) . . ?
C20 N7 C19 113.2(11) . . ?
N7 C20 C3 113.8(11) . . ?
C21 N8 C25 117.9(9) . . ?
C21 N8 Ru1 126.8(7) . . ?
C25 N8 Ru1 115.2(6) . . ?
C30 N9 C26 117.6(9) . . ?
C30 N9 Ru1 127.1(7) . . ?
C26 N9 Ru1 114.9(6) . . ?
N8 C21 C22 122.8(10) . . ?
C21 C22 C23 119.7(10) . . ?
C24 C23 C22 118.1(11) . . ?
C23 C24 C25 120.2(11) . . ?
N8 C25 C24 121.2(9) . . ?
N8 C25 C26 115.3(9) . . ?
C24 C25 C26 123.5(10) . . ?
C27 C26 N9 120.1(9) . . ?
C27 C26 C25 125.3(10) . . ?
N9 C26 C25 114.6(9) . . ?
C28 C27 C26 121.5(11) . . ?
C27 C28 C29 118.0(11) . . ?
C30 C29 C28 119.7(11) . . ?
N9 C30 C29 123.1(11) . . ?
C31 N10 C35 120.2(9) . . ?
C31 N10 Ru1 125.1(7) . . ?
C35 N10 Ru1 114.7(7) . . ?
C40 N11 C36 117.9(9) . . ?
C40 N11 Ru1 125.7(7) . . ?
C36 N11 Ru1 116.4(6) . . ?
N10 C31 C32 121.1(11) . . ?
C33 C32 C31 118.3(12) . . ?
C32 C33 C34 120.6(13) . . ?
C35 C34 C33 119.1(12) . . ?
N10 C35 C34 120.6(10) . . ?
N10 C35 C36 117.2(9) . . ?
C34 C35 C36 122.2(10) . . ?
C37 C36 N11 119.6(9) . . ?
C37 C36 C35 127.3(10) . . ?
N11 C36 C35 112.9(9) . . ?
C36 C37 C38 120.8(11) . . ?
C39 C38 C37 121.5(12) . . ?
C38 C39 C40 117.6(11) . . ?
N11 C40 C39 122.5(10) . . ?
O12 Cl1 O11 110.4(7) . . ?
O12 Cl1 O13 108.8(7) . . ?
O11 Cl1 O13 112.0(8) . . ?
O12 Cl1 O14 109.2(7) . . ?
O11 Cl1 O14 108.4(7) . . ?
O13 Cl1 O14 108.0(7) . . ?
O23 Cl2 O24 114.9(10) . . ?
O23 Cl2 O22 107.0(9) . . ?
O24 Cl2 O22 109.6(9) . . ?
O23 Cl2 O21 108.1(10) . . ?
O24 Cl2 O21 109.2(8) . . ?
O22 Cl2 O21 107.7(9) . . ?
O33 Cl3 O34 98.6(14) . . ?
O33 Cl3 O32 106.9(15) . . ?
O34 Cl3 O32 107.8(15) . . ?
O33 Cl3 O31 117.4(10) . . ?
O34 Cl3 O31 111.4(9) . . ?
O32 Cl3 O31 113.4(9) . . ?
O41 Cl4 O44 121.5(9) . . ?
O41 Cl4 O42 114.7(8) . . ?
O44 Cl4 O42 112.9(7) . . ?
O41 Cl4 O43 100.7(8) . . ?
O44 Cl4 O43 98.6(8) . . ?
O42 Cl4 O43 104.2(7) . . ?
O41 Cl4 O45 80.4(12) . . ?
O44 Cl4 O45 76.6(12) . . ?
O42 Cl4 O45 79.7(10) . . ?
O43 Cl4 O45 174.8(12) . . ?
O51 Cl5 O53 114.7(10) . . ?
O51 Cl5 O52 111.6(8) . . ?
O53 Cl5 O52 111.2(8) . . ?
O51 Cl5 O54 112.1(14) . . ?
O53 Cl5 O54 101.9(12) . . ?
O52 Cl5 O54 104.6(9) . . ?

loop_
_geom_bond_atom_site_label_1
_geom_bond_atom_site_label_2
_geom_bond_distance
_geom_bond_site_symmetry_2
_geom_bond_publ_flag
Ru1 N11 2.041(8) . ?
Ru1 N1 2.050(8) . ?
Ru1 N2 2.047(7) . ?
Ru1 N10 2.046(8) . ?
Ru1 N9 2.062(8) . ?
Ru1 N8 2.057(8) . ?
N1 C1 1.350(13) . ?
N1 C5 1.356(12) . ?
N2 C7 1.338(12) . ?
N2 C6 1.346(11) . ?
C1 C2 1.367(14) . ?
C2 C3 1.375(14) . ?
C3 C4 1.389(15) . ?
C3 C20 1.521(16) . ?
C4 C5 1.396(14) . ?
C5 C6 1.468(14) . ?
C6 C10 1.361(13) . ?
C7 C8 1.367(13) . ?
C8 C9 1.382(13) . ?
C9 C10 1.384(14) . ?
C9 C11 1.504(15) . ?
C11 N3 1.467(15) . ?
N3 C12 1.512(14) . ?
C13 N4 1.481(15) . ?
C13 C12 1.476(15) . ?
N4 C14 1.473(15) . ?
C14 C15 1.490(18) . ?
C15 N5 1.487(16) . ?
N5 C16 1.497(17) . ?
C16 C17 1.456(19) . ?
C17 N6 1.476(16) . ?
N6 C18 1.476(17) . ?
C18 C19 1.478(18) . ?
C19 N7 1.445(16) . ?
N7 C20 1.414(15) . ?
N8 C21 1.334(12) . ?
N8 C25 1.365(12) . ?
N9 C30 1.345(13) . ?
N9 C26 1.372(13) . ?
C21 C22 1.376(15) . ?
C22 C23 1.376(15) . ?
C23 C24 1.375(15) . ?
C24 C25 1.383(14) . ?
C25 C26 1.464(14) . ?
C26 C27 1.380(14) . ?
C27 C28 1.354(14) . ?
C28 C29 1.378(15) . ?
C29 C30 1.357(14) . ?
N10 C31 1.342(13) . ?
N10 C35 1.353(12) . ?
N11 C40 1.347(13) . ?
N11 C36 1.376(12) . ?
C31 C32 1.414(16) . ?
C32 C33 1.367(17) . ?
C33 C34 1.376(17) . ?
C34 C35 1.396(15) . ?
C35 C36 1.433(14) . ?
C36 C37 1.384(14) . ?
C37 C38 1.347(16) . ?
C38 C39 1.330(15) . ?
C39 C40 1.413(15) . ?
Cl1 O12 1.398(10) . ?
Cl1 O11 1.399(10) . ?
Cl1 O13 1.404(10) . ?
Cl1 O14 1.434(10) . ?
Cl2 O23 1.361(13) . ?
Cl2 O24 1.368(10) . ?
Cl2 O22 1.414(13) . ?
Cl2 O21 1.421(11) . ?
Cl3 O33 1.290(16) . ?
Cl3 O34 1.314(13) . ?
Cl3 O32 1.313(13) . ?
Cl3 O31 1.381(10) . ?
Cl4 O41 1.347(11) . ?
Cl4 O44 1.394(13) . ?
Cl4 O42 1.430(10) . ?
Cl4 O43 1.587(12) . ?
Cl4 O45 1.83(4) . ?
Cl5 O51 1.316(12) . ?
Cl5 O53 1.366(12) . ?
Cl5 O52 1.432(10) . ?
Cl5 O54 1.442(17) . ?
